data_4088469
loop_
_publ_author_name
'Stienen, Christian'
'Gondzik, Sebastian'
'Gehlhaar, Alexander'
'Haack, Rebekka'
'W\"olper, Christoph'
'Jansen, Georg'
'Schulz, Stephan'

_publ_contact_author
;
         Prof. Dr. Schulz, Stephan
         Fachbereich Chemie der
         Universit\"at Duisburg-Essen
         Campus Essen, Universit\"atsstr. 7
         D-45141 Essen, Germany
;
_publ_section_title
;
 (MeZn)2(\m-\h2:\h2-N6Ph2): A Powerful Starting Reagent for the Synthesis
 of Metal Hexazene Complexes
;
_journal_issue 7
_journal_name_full Organometallics
_journal_page_first 1022
_journal_paper_doi 10.1021/acs.organomet.6b00116
_journal_volume 35
_journal_year 2016
_chemical_formula_sum 'C46 H44 N10 Zn2'
_chemical_formula_weight 867.65
_space_group_crystal_system triclinic
_space_group_IT_number 2
_space_group_name_Hall '-P 1'
_space_group_name_H-M_alt 'P -1'
_atom_sites_solution_hydrogens geom
_atom_sites_solution_primary direct
_atom_sites_solution_secondary difmap
_audit_creation_method SHELXL-2014/7
_cell_angle_alpha 101.272(3)
_cell_angle_beta 105.138(2)
_cell_angle_gamma 95.015(2)
_cell_formula_units_Z 1
_cell_length_a 8.9002(4)
_cell_length_b 10.8554(6)
_cell_length_c 11.3702(6)
_cell_measurement_reflns_used 9087
_cell_measurement_temperature 100(1)
_cell_measurement_theta_max 32.93
_cell_measurement_theta_min 2.38
_cell_volume 1028.78(9)
_computing_cell_refinement 'BRUKER D8 KAPPA APEX 2 (3.0-2009)'
_computing_data_collection 'BRUKER D8 KAPPA APEX 2 (3.0-2009)'
_computing_data_reduction 'BRUKER D8 KAPPA APEX 2 (3.0-2009)'
_computing_molecular_graphics 'BRUKER AXS SHELXTL (c) 2008 / Vers. 2008/4'
_computing_publication_material 'BRUKER AXS SHELXTL (c) 2008 / Vers. 2008/4'
_computing_structure_refinement 'SHELXL-2014/7 (Sheldrick, 2014)'
_computing_structure_solution 'BRUKER D8 KAPPA APEX 2 (3.0-2009)'
_diffrn_ambient_temperature 100(1)
_diffrn_detector_area_resol_mean 512
_diffrn_measured_fraction_theta_full 1.000
_diffrn_measured_fraction_theta_max 0.909
_diffrn_measurement_device_type
; 
 Bruker D8 KAPPA series II with APEX II area detector system
;
_diffrn_measurement_method
;
 Data collection strategy APEX 2/COSMO
;
_diffrn_radiation_monochromator 'Triumph Goebel mirror'
_diffrn_radiation_source 'fine-focus sealed tube'
_diffrn_radiation_type MoK\a
_diffrn_radiation_wavelength 0.71073
_diffrn_reflns_av_R_equivalents 0.0255
_diffrn_reflns_av_unetI/netI 0.0200
_diffrn_reflns_Laue_measured_fraction_full 1.000
_diffrn_reflns_Laue_measured_fraction_max 0.909
_diffrn_reflns_limit_h_max 13
_diffrn_reflns_limit_h_min -13
_diffrn_reflns_limit_k_max 15
_diffrn_reflns_limit_k_min -16
_diffrn_reflns_limit_l_max 17
_diffrn_reflns_limit_l_min 0
_diffrn_reflns_number 56655
_diffrn_reflns_point_group_measured_fraction_full 1.000
_diffrn_reflns_point_group_measured_fraction_max 0.909
_diffrn_reflns_theta_full 25.242
_diffrn_reflns_theta_max 33.310
_diffrn_reflns_theta_min 1.934
_exptl_absorpt_coefficient_mu 1.212
_exptl_absorpt_correction_T_max 0.75
_exptl_absorpt_correction_T_min 0.67
_exptl_absorpt_correction_type multi-scan
_exptl_absorpt_process_details
; 
 TWINABS - Bruker AXS scaling for twinned crystals - Version 2008/4
;
_exptl_crystal_colour orange
_exptl_crystal_density_diffrn 1.400
_exptl_crystal_description prism
_exptl_crystal_F_000 450
_exptl_crystal_size_max 0.168
_exptl_crystal_size_mid 0.109
_exptl_crystal_size_min 0.089
_refine_diff_density_max 0.592
_refine_diff_density_min -0.301
_refine_diff_density_rms 0.087
_refine_ls_extinction_method none
_refine_ls_goodness_of_fit_ref 1.137
_refine_ls_hydrogen_treatment constr
_refine_ls_matrix_type full
_refine_ls_number_parameters 264
_refine_ls_number_reflns 7229
_refine_ls_number_restraints 0
_refine_ls_restrained_S_all 1.137
_refine_ls_R_factor_all 0.0338
_refine_ls_R_factor_gt 0.0280
_refine_ls_shift/su_max 0.000
_refine_ls_shift/su_mean 0.000
_refine_ls_structure_factor_coef Fsqd
_refine_ls_weighting_details 'w=1/[\s^2^(Fo^2^)+(0.0455P)^2^+0.2508P] where P=(Fo^2^+2Fc^2^)/3'
_refine_ls_weighting_scheme calc
_refine_ls_wR_factor_gt 0.0789
_refine_ls_wR_factor_ref 0.0810
_reflns_Friedel_coverage 0.000
_reflns_number_gt 6398
_reflns_number_total 7229
_reflns_threshold_expression 'I > 2\s(I)'
_cod_data_source_file om6b00116_si_002.cif
_cod_data_source_block chs_088_tw4
_cod_depositor_comments
;
The following automatic conversions were performed:

data item '_atom_sites_solution_secondary' value 'diffmap' was
changed to 'difmap'.

Automatic conversion script
Id: cif_fix_values 6909 2019-04-08 15:41:33Z antanas 
;
_cod_database_code 4088469
_shelx_shelxl_version_number 2014/7
_shelx_space_group_comment
;
The symmetry employed for this shelxl refinement is uniquely defined
by the following loop, which should always be used as a source of
symmetry information in preference to the above space-group names.
They are only intended as comments.
;
_shelx_estimated_absorpt_t_min 0.822
_shelx_estimated_absorpt_t_max 0.900

loop_
_space_group_symop_operation_xyz
'x, y, z'
'-x, -y, -z'

loop_
_atom_site_label
_atom_site_type_symbol
_atom_site_fract_x
_atom_site_fract_y
_atom_site_fract_z
_atom_site_U_iso_or_equiv
_atom_site_adp_type
_atom_site_occupancy
_atom_site_site_symmetry_order
_atom_site_calc_flag
_atom_site_refinement_flags_posn
_atom_site_refinement_flags_adp
Zn1 Zn 0.13695(2) 0.82609(2) -0.04002(2) 0.01224(5) Uani 1 1 d . .
N1 N 0.31625(11) 0.79633(9) -0.10364(9) 0.01334(17) Uani 1 1 d . .
N2 N 0.16922(11) 0.72233(9) 0.08469(9) 0.01371(17) Uani 1 1 d . .
N3 N -0.07194(11) 0.82688(9) -0.16078(9) 0.01266(17) Uani 1 1 d . .
N4 N -0.14670(11) 0.92152(9) -0.13158(9) 0.01348(17) Uani 1 1 d . .
N5 N -0.07567(11) 1.00826(9) -0.03139(9) 0.01328(17) Uani 1 1 d . .
C1 C 0.42094(13) 0.72677(11) -0.05372(11) 0.0143(2) Uani 1 1 d . .
C2 C 0.41122(14) 0.66774(11) 0.04386(11) 0.0157(2) Uani 1 1 d . .
H2 H 0.4944 0.6210 0.0695 0.019 Uiso 1 1 calc R U
C3 C 0.29746(13) 0.66693(11) 0.10974(11) 0.0142(2) Uani 1 1 d . .
C4 C 0.56276(15) 0.71169(13) -0.10140(13) 0.0223(2) Uani 1 1 d . .
H4A H 0.5288 0.6644 -0.1889 0.034 Uiso 1 1 calc R U
H4B H 0.6333 0.6652 -0.0508 0.034 Uiso 1 1 calc R U
H4C H 0.6184 0.7957 -0.0955 0.034 Uiso 1 1 calc R U
C5 C 0.32790(16) 0.60009(13) 0.21607(12) 0.0217(2) Uani 1 1 d . .
H5A H 0.2544 0.5208 0.1924 0.033 Uiso 1 1 calc R U
H5B H 0.3130 0.6549 0.2903 0.033 Uiso 1 1 calc R U
H5C H 0.4361 0.5811 0.2347 0.033 Uiso 1 1 calc R U
C6 C 0.33521(13) 0.84928(11) -0.20568(11) 0.0142(2) Uani 1 1 d . .
C7 C 0.27692(16) 0.77738(13) -0.32780(12) 0.0203(2) Uani 1 1 d . .
H7 H 0.2301 0.6916 -0.3430 0.024 Uiso 1 1 calc R U
C8 C 0.28703(17) 0.83062(14) -0.42766(12) 0.0243(3) Uani 1 1 d . .
H8 H 0.2467 0.7809 -0.5108 0.029 Uiso 1 1 calc R U
C9 C 0.35504(17) 0.95491(14) -0.40713(13) 0.0245(3) Uani 1 1 d . .
H9 H 0.3616 0.9909 -0.4757 0.029 Uiso 1 1 calc R U
C10 C 0.41365(19) 1.02664(14) -0.28592(14) 0.0281(3) Uani 1 1 d . .
H10 H 0.4621 1.1119 -0.2712 0.034 Uiso 1 1 calc R U
C11 C 0.40218(17) 0.97489(13) -0.18509(12) 0.0231(3) Uani 1 1 d . .
H11 H 0.4402 1.0255 -0.1023 0.028 Uiso 1 1 calc R U
C12 C 0.06272(14) 0.72136(12) 0.15956(11) 0.0153(2) Uani 1 1 d . .
C13 C 0.06465(17) 0.83100(13) 0.24730(12) 0.0220(2) Uani 1 1 d . .
H13 H 0.1400 0.9035 0.2600 0.026 Uiso 1 1 calc R U
C14 C -0.0436(2) 0.83472(15) 0.31647(14) 0.0297(3) Uani 1 1 d . .
H14 H -0.0421 0.9100 0.3759 0.036 Uiso 1 1 calc R U
C15 C -0.15322(18) 0.72939(16) 0.29914(15) 0.0291(3) Uani 1 1 d . .
H15 H -0.2263 0.7321 0.3470 0.035 Uiso 1 1 calc R U
C16 C -0.15595(16) 0.62035(14) 0.21195(14) 0.0253(3) Uani 1 1 d . .
H16 H -0.2308 0.5478 0.2002 0.030 Uiso 1 1 calc R U
C17 C -0.04923(15) 0.61618(13) 0.14102(12) 0.0200(2) Uani 1 1 d . .
H17 H -0.0530 0.5415 0.0800 0.024 Uiso 1 1 calc R U
C18 C -0.15313(13) 0.73999(11) -0.27420(10) 0.01312(19) Uani 1 1 d . .
C19 C -0.29474(14) 0.75707(12) -0.35373(11) 0.0175(2) Uani 1 1 d . .
H19 H -0.3415 0.8308 -0.3334 0.021 Uiso 1 1 calc R U
C20 C -0.36638(16) 0.66563(14) -0.46248(12) 0.0219(2) Uani 1 1 d . .
H20 H -0.4635 0.6766 -0.5159 0.026 Uiso 1 1 calc R U
C21 C -0.29868(16) 0.55811(13) -0.49471(12) 0.0220(2) Uani 1 1 d . .
H21 H -0.3488 0.4963 -0.5697 0.026 Uiso 1 1 calc R U
C22 C -0.15768(16) 0.54195(12) -0.41667(12) 0.0199(2) Uani 1 1 d . .
H22 H -0.1102 0.4691 -0.4385 0.024 Uiso 1 1 calc R U
C23 C -0.08511(14) 0.63216(11) -0.30626(11) 0.0167(2) Uani 1 1 d . .
H23 H 0.0112 0.6202 -0.2525 0.020 Uiso 1 1 calc R U

loop_
_atom_site_aniso_label
_atom_site_aniso_U_11
_atom_site_aniso_U_22
_atom_site_aniso_U_33
_atom_site_aniso_U_23
_atom_site_aniso_U_13
_atom_site_aniso_U_12
Zn1 0.01132(7) 0.01357(7) 0.01312(7) 0.00393(5) 0.00408(5) 0.00476(4)
N1 0.0131(4) 0.0145(4) 0.0139(4) 0.0038(3) 0.0053(3) 0.0041(3)
N2 0.0130(4) 0.0155(4) 0.0140(4) 0.0046(3) 0.0048(3) 0.0042(3)
N3 0.0117(4) 0.0130(4) 0.0129(4) 0.0017(3) 0.0034(3) 0.0027(3)
N4 0.0122(4) 0.0140(4) 0.0143(4) 0.0026(3) 0.0039(3) 0.0032(3)
N5 0.0109(4) 0.0142(4) 0.0140(4) 0.0021(3) 0.0023(3) 0.0037(3)
C1 0.0127(5) 0.0132(5) 0.0175(5) 0.0023(4) 0.0053(4) 0.0033(4)
C2 0.0128(5) 0.0172(5) 0.0193(5) 0.0064(4) 0.0054(4) 0.0060(4)
C3 0.0136(5) 0.0140(5) 0.0150(5) 0.0041(4) 0.0032(4) 0.0033(4)
C4 0.0181(6) 0.0275(6) 0.0295(6) 0.0125(5) 0.0136(5) 0.0110(5)
C5 0.0217(6) 0.0276(6) 0.0218(6) 0.0135(5) 0.0079(5) 0.0115(5)
C6 0.0128(5) 0.0163(5) 0.0153(5) 0.0043(4) 0.0059(4) 0.0046(4)
C7 0.0244(6) 0.0187(6) 0.0176(5) 0.0019(4) 0.0077(5) 0.0016(4)
C8 0.0290(7) 0.0299(7) 0.0150(5) 0.0039(5) 0.0085(5) 0.0061(5)
C9 0.0254(6) 0.0320(7) 0.0233(6) 0.0150(5) 0.0114(5) 0.0084(5)
C10 0.0338(8) 0.0228(7) 0.0286(7) 0.0116(5) 0.0080(6) -0.0012(5)
C11 0.0290(7) 0.0185(6) 0.0189(6) 0.0043(5) 0.0037(5) -0.0025(5)
C12 0.0148(5) 0.0192(5) 0.0146(5) 0.0067(4) 0.0055(4) 0.0061(4)
C13 0.0278(6) 0.0222(6) 0.0183(5) 0.0036(5) 0.0111(5) 0.0042(5)
C14 0.0392(8) 0.0311(7) 0.0253(7) 0.0045(6) 0.0201(6) 0.0101(6)
C15 0.0292(7) 0.0384(8) 0.0313(7) 0.0148(6) 0.0207(6) 0.0132(6)
C16 0.0193(6) 0.0302(7) 0.0334(7) 0.0150(6) 0.0134(5) 0.0057(5)
C17 0.0174(5) 0.0212(6) 0.0237(6) 0.0065(5) 0.0086(4) 0.0043(4)
C18 0.0131(5) 0.0141(5) 0.0125(5) 0.0026(4) 0.0048(4) 0.0005(4)
C19 0.0152(5) 0.0210(6) 0.0151(5) 0.0024(4) 0.0034(4) 0.0033(4)
C20 0.0178(6) 0.0283(7) 0.0157(5) 0.0009(5) 0.0018(4) 0.0014(5)
C21 0.0228(6) 0.0221(6) 0.0171(5) -0.0027(5) 0.0062(5) -0.0036(5)
C22 0.0243(6) 0.0149(5) 0.0208(6) 0.0000(4) 0.0105(5) 0.0009(4)
C23 0.0170(5) 0.0151(5) 0.0181(5) 0.0028(4) 0.0059(4) 0.0026(4)

loop_
_atom_type_symbol
_atom_type_description
_atom_type_scat_dispersion_real
_atom_type_scat_dispersion_imag
_atom_type_scat_source
C C 0.0033 0.0016 'International Tables Vol C Tables 4.2.6.8 and 6.1.1.4'
H H 0.0000 0.0000 'International Tables Vol C Tables 4.2.6.8 and 6.1.1.4'
N N 0.0061 0.0033 'International Tables Vol C Tables 4.2.6.8 and 6.1.1.4'
Zn Zn 0.2839 1.4301 'International Tables Vol C Tables 4.2.6.8 and 6.1.1.4'

loop_
_geom_angle_atom_site_label_1
_geom_angle_atom_site_label_2
_geom_angle_atom_site_label_3
_geom_angle
_geom_angle_site_symmetry_1
_geom_angle_site_symmetry_3
N1 Zn1 N2 99.76(4) . .
N1 Zn1 N3 119.11(4) . .
N2 Zn1 N3 123.90(4) . .
N1 Zn1 N5 128.78(4) . 2_575
N2 Zn1 N5 109.47(4) . 2_575
N3 Zn1 N5 77.25(4) . 2_575
C1 N1 C6 119.82(10) . .
C1 N1 Zn1 120.67(8) . .
C6 N1 Zn1 119.51(7) . .
C3 N2 C12 120.52(10) . .
C3 N2 Zn1 120.58(8) . .
C12 N2 Zn1 118.39(7) . .
N4 N3 C18 113.88(9) . .
N4 N3 Zn1 116.16(7) . .
C18 N3 Zn1 129.95(8) . .
N5 N4 N3 117.21(9) . .
N4 N5 N5 115.69(11) . 2_575
N4 N5 Zn1 130.69(7) . 2_575
N5 N5 Zn1 113.25(10) 2_575 2_575
N1 C1 C2 124.46(10) . .
N1 C1 C4 118.93(11) . .
C2 C1 C4 116.59(10) . .
C1 C2 C3 130.14(11) . .
N2 C3 C2 124.12(10) . .
N2 C3 C5 119.30(10) . .
C2 C3 C5 116.57(10) . .
C11 C6 C7 119.19(11) . .
C11 C6 N1 120.71(11) . .
C7 C6 N1 119.97(11) . .
C8 C7 C6 120.23(12) . .
C9 C8 C7 120.57(13) . .
C8 C9 C10 119.43(12) . .
C9 C10 C11 120.53(13) . .
C6 C11 C10 120.03(12) . .
C13 C12 C17 119.33(11) . .
C13 C12 N2 119.04(11) . .
C17 C12 N2 121.49(11) . .
C12 C13 C14 120.15(13) . .
C15 C14 C13 120.38(14) . .
C16 C15 C14 119.73(13) . .
C15 C16 C17 120.34(13) . .
C12 C17 C16 120.05(12) . .
C23 C18 C19 119.54(11) . .
C23 C18 N3 116.75(10) . .
C19 C18 N3 123.71(10) . .
C20 C19 C18 119.42(12) . .
C19 C20 C21 121.14(12) . .
C22 C21 C20 119.41(12) . .
C21 C22 C23 120.18(12) . .
C22 C23 C18 120.30(11) . .

loop_
_geom_bond_atom_site_label_1
_geom_bond_atom_site_label_2
_geom_bond_distance
_geom_bond_site_symmetry_2
Zn1 N1 1.9432(10) .
Zn1 N2 1.9571(10) .
Zn1 N3 2.0040(10) .
Zn1 N5 2.0055(10) 2_575
N1 C1 1.3322(15) .
N1 C6 1.4322(14) .
N2 C3 1.3276(14) .
N2 C12 1.4306(15) .
N3 N4 1.3076(13) .
N3 C18 1.4120(14) .
N4 N5 1.2979(13) .
N5 N5 1.3950(19) 2_575
N5 Zn1 2.0055(10) 2_575
C1 C2 1.4027(16) .
C1 C4 1.5076(16) .
C2 C3 1.4083(16) .
C3 C5 1.5059(16) .
C6 C11 1.3890(17) .
C6 C7 1.3913(17) .
C7 C8 1.3901(18) .
C8 C9 1.379(2) .
C9 C10 1.383(2) .
C10 C11 1.3941(19) .
C12 C13 1.3912(17) .
C12 C17 1.3922(17) .
C13 C14 1.3921(19) .
C14 C15 1.384(2) .
C15 C16 1.381(2) .
C16 C17 1.3957(18) .
C18 C23 1.3935(16) .
C18 C19 1.3971(16) .
C19 C20 1.3851(17) .
C20 C21 1.389(2) .
C21 C22 1.382(2) .
C22 C23 1.3919(17) .
